data_4507191
loop_
_publ_author_name
'Bhattacharya, Suman'
'Saha, Binoy K.'

_publ_section_title
;
 Polymorphism through Desolvation of the Solvates of a van der Waals Host
;
_journal_issue 2
_journal_name_full 'Crystal Growth &amp; Design'
_journal_page_first 606
_journal_paper_doi 10.1021/cg301269d
_journal_volume 13
_journal_year 2013
_chemical_formula_moiety 'C33 H36 O3'
_chemical_formula_sum 'C33 H36 O3'
_chemical_formula_weight 480.62
_chemical_name_common 1H-Form-I
_chemical_name_systematic
;
2,4,6-Triethyl-1,3,5-trisphenoxymethylbenzene 
;
_space_group_crystal_system monoclinic
_space_group_IT_number 14
_space_group_name_Hall '-P 2yn'
_space_group_name_H-M_alt 'P 1 21/n 1'
_symmetry_space_group_name_Hall '-P 2yn'
_symmetry_space_group_name_H-M 'P 1 21/n 1'
_atom_sites_solution_hydrogens geom
_atom_sites_solution_primary direct
_atom_sites_solution_secondary difmap
_audit_creation_date 2012-02-10
_audit_creation_method
;
  Olex2 1.1
  (compiled 2011.11.01 svn.r2039, GUI svn.r3906)
;
_cell_angle_alpha 90.00
_cell_angle_beta 108.342(7)
_cell_angle_gamma 90.00
_cell_formula_units_Z 4
_cell_length_a 15.5683(9)
_cell_length_b 10.6851(6)
_cell_length_c 17.5607(11)
_cell_measurement_reflns_used 4900
_cell_measurement_temperature 298(2)
_cell_measurement_theta_max 29.1844
_cell_measurement_theta_min 2.8382
_cell_volume 2772.8(3)
_computing_cell_refinement
;
CrysAlisPro, Oxford Diffraction Ltd.,
Version 1.171.34.44 (release 25-10-2010 CrysAlis171 .NET)
(compiled Oct 25 2010,18:11:34)
;
_computing_data_collection
;
CrysAlisPro, Oxford Diffraction Ltd.,
Version 1.171.34.44 (release 25-10-2010 CrysAlis171 .NET)
(compiled Oct 25 2010,18:11:34)
;
_computing_data_reduction
;
CrysAlisPro, Oxford Diffraction Ltd.,
Version 1.171.34.44 (release 25-10-2010 CrysAlis171 .NET)
(compiled Oct 25 2010,18:11:34)
;
_computing_molecular_graphics
;
O. V. Dolomanov, L. J. Bourhis, R. J. Gildea, J. A. K. Howard and H. Puschmann,
OLEX2: a complete structure solution, refinement and analysis program.
J. Appl. Cryst. (2009). 42, 339-341.
;
_computing_publication_material
;
O. V. Dolomanov, L. J. Bourhis, R. J. Gildea, J. A. K. Howard and H. Puschmann,
OLEX2: a complete structure solution, refinement and analysis program.
J. Appl. Cryst. (2009). 42, 339-341.
;
_computing_structure_refinement
;
SHELXL, G.M. Sheldrick, Acta Cryst.
2008). A64, 112-122
;
_computing_structure_solution 'SHELXS-97 (Sheldrick, 1990)'
_diffrn_ambient_temperature 298(2)
_diffrn_detector_area_resol_mean 15.9821
_diffrn_measured_fraction_theta_full 0.998
_diffrn_measured_fraction_theta_max 0.998
_diffrn_measurement_details
;
  1 omega  -67.00  -36.00   1.0000   10.0000
omega____ theta____ kappa____ phi______ frames
    -      -17.6522  113.0000  -90.0000 31

  2 omega  -94.00  -46.00   1.0000   10.0000
omega____ theta____ kappa____ phi______ frames
    -      -17.6522  179.0000 -180.0000 48

  3 omega   65.00   92.00   1.0000   10.0000
omega____ theta____ kappa____ phi______ frames
    -       19.2928  179.0000   90.0000 27

  4 omega  -42.00   87.00   1.0000   10.0000
omega____ theta____ kappa____ phi______ frames
    -       19.2928    0.0000  -90.0000 129
;
_diffrn_measurement_device_type 'Xcalibur, Eos'
_diffrn_measurement_method '\w scans'
_diffrn_orient_matrix_UB_11 -0.0199627000
_diffrn_orient_matrix_UB_12 0.0470115000
_diffrn_orient_matrix_UB_13 0.0174735000
_diffrn_orient_matrix_UB_21 -0.0295403000
_diffrn_orient_matrix_UB_22 -0.0451449000
_diffrn_orient_matrix_UB_23 0.0078428000
_diffrn_orient_matrix_UB_31 0.0321267000
_diffrn_orient_matrix_UB_32 -0.0122904000
_diffrn_orient_matrix_UB_33 0.0380323000
_diffrn_radiation_monochromator graphite
_diffrn_radiation_type 'Mo K\a'
_diffrn_radiation_wavelength 0.7107
_diffrn_reflns_av_R_equivalents 0.0270
_diffrn_reflns_av_unetI/netI 0.0374
_diffrn_reflns_limit_h_max 18
_diffrn_reflns_limit_h_min -18
_diffrn_reflns_limit_k_max 12
_diffrn_reflns_limit_k_min -5
_diffrn_reflns_limit_l_max 20
_diffrn_reflns_limit_l_min -13
_diffrn_reflns_number 10761
_diffrn_reflns_theta_full 25.00
_diffrn_reflns_theta_max 25.00
_diffrn_reflns_theta_min 2.84
_diffrn_source 'Enhance (Mo) X-ray Source'
_exptl_absorpt_coefficient_mu 0.072
_exptl_absorpt_correction_T_max 0.977
_exptl_absorpt_correction_T_min 0.966
_exptl_absorpt_correction_type multi-scan
_exptl_absorpt_process_details
;
CrysAlisPro, Oxford Diffraction Ltd.,
Version 1.171.34.44 (release 25-10-2010 CrysAlis171 .NET)
(compiled Oct 25 2010,18:11:34)
Empirical absorption correction using spherical harmonics,
 implemented in SCALE3 ABSPACK scaling algorithm.
;
_exptl_crystal_colour colourless
_exptl_crystal_density_diffrn 1.151
_exptl_crystal_density_method 'not measured'
_exptl_crystal_description block
_exptl_crystal_F_000 1032
_exptl_crystal_size_max 0.48
_exptl_crystal_size_mid 0.44
_exptl_crystal_size_min 0.33
_refine_diff_density_max 0.152
_refine_diff_density_min -0.206
_refine_diff_density_rms 0.039
_refine_ls_extinction_method none
_refine_ls_goodness_of_fit_ref 1.034
_refine_ls_hydrogen_treatment constr
_refine_ls_matrix_type full
_refine_ls_number_parameters 328
_refine_ls_number_reflns 4891
_refine_ls_number_restraints 0
_refine_ls_restrained_S_all 1.034
_refine_ls_R_factor_all 0.0759
_refine_ls_R_factor_gt 0.0498
_refine_ls_shift/su_max 0.001
_refine_ls_shift/su_mean 0.000
_refine_ls_structure_factor_coef Fsqd
_refine_ls_weighting_details 'calc w=1/[\s^2^(Fo^2^)+(0.0613P)^2^+0.4470P] where P=(Fo^2^+2Fc^2^)/3'
_refine_ls_weighting_scheme calc
_refine_ls_wR_factor_gt 0.1188
_refine_ls_wR_factor_ref 0.1380
_reflns_number_gt 3430
_reflns_number_total 4891
_reflns_threshold_expression >2sigma(I)
_cod_data_source_file cg301269d_si_001.cif
_cod_data_source_block 1H-Form-I
_cod_database_code 4507191

loop_
_space_group_symop_id
_space_group_symop_operation_xyz
1 'x, y, z'
2 '-x+1/2, y+1/2, -z+1/2'
3 '-x, -y, -z'
4 'x-1/2, -y-1/2, z-1/2'

loop_
_atom_site_label
_atom_site_type_symbol
_atom_site_fract_x
_atom_site_fract_y
_atom_site_fract_z
_atom_site_U_iso_or_equiv
_atom_site_adp_type
_atom_site_occupancy
_atom_site_symmetry_multiplicity
_atom_site_calc_flag
_atom_site_refinement_flags
O1 O 0.95270(9) 0.67602(12) 0.02158(8) 0.0549(4) Uani 1 1 d .
C3 C 1.15023(12) 0.92288(16) -0.09890(10) 0.0418(4) Uani 1 1 d .
O2 O 1.26794(8) 1.06548(12) 0.05568(8) 0.0548(4) Uani 1 1 d .
C6 C 1.02194(11) 0.84266(16) -0.02670(10) 0.0389(4) Uani 1 1 d .
C2 C 1.17513(11) 0.90453(16) -0.01586(10) 0.0391(4) Uani 1 1 d .
C4 C 1.06114(12) 0.89634(16) -0.14604(10) 0.0417(4) Uani 1 1 d .
C1 C 1.11184(11) 0.86361(16) 0.02061(10) 0.0393(4) Uani 1 1 d .
C8 C 0.89242(11) 0.62468(17) 0.05528(10) 0.0405(4) Uani 1 1 d .
O3 O 1.05750(10) 0.79487(14) -0.26655(7) 0.0651(4) Uani 1 1 d .
C5 C 0.99678(11) 0.85648(16) -0.11054(10) 0.0415(4) Uani 1 1 d .
C7 C 0.95242(12) 0.80794(17) 0.01255(11) 0.0453(5) Uani 1 1 d .
H7A H 0.9665 0.8480 0.0646 0.054 Uiso 1 1 calc R
H7B H 0.8930 0.8359 -0.0203 0.054 Uiso 1 1 calc R
C14 C 1.14142(14) 0.8386(2) 0.10997(11) 0.0558(5) Uani 1 1 d .
H14A H 1.0907 0.8530 0.1297 0.067 Uiso 1 1 calc R
H14B H 1.1889 0.8971 0.1368 0.067 Uiso 1 1 calc R
C17 C 1.33932(11) 1.11718(19) 0.11422(10) 0.0441(5) Uani 1 1 d .
C16 C 1.26985(12) 0.93613(18) 0.03650(12) 0.0482(5) Uani 1 1 d .
H16A H 1.2867 0.8857 0.0849 0.058 Uiso 1 1 calc R
H16B H 1.3130 0.9211 0.0080 0.058 Uiso 1 1 calc R
C25 C 1.03502(15) 0.90801(19) -0.23580(11) 0.0554(5) Uani 1 1 d .
H25A H 0.9706 0.9238 -0.2582 0.067 Uiso 1 1 calc R
H25B H 1.0673 0.9772 -0.2501 0.067 Uiso 1 1 calc R
C9 C 0.89827(14) 0.4969(2) 0.06514(13) 0.0586(6) Uani 1 1 d .
H9 H 0.9402 0.4516 0.0486 0.070 Uiso 1 1 calc R
C26 C 1.03598(14) 0.7818(2) -0.34809(11) 0.0532(5) Uani 1 1 d .
C18 C 1.41484(12) 1.0522(2) 0.15867(11) 0.0557(5) Uani 1 1 d .
H18 H 1.4211 0.9674 0.1498 0.067 Uiso 1 1 calc R
C32 C 0.90083(13) 0.8238(2) -0.16181(12) 0.0609(6) Uani 1 1 d .
H32A H 0.8595 0.8437 -0.1322 0.073 Uiso 1 1 calc R
H32B H 0.8845 0.8748 -0.2099 0.073 Uiso 1 1 calc R
C13 C 0.82980(12) 0.6911(2) 0.07896(11) 0.0507(5) Uani 1 1 d .
H13 H 0.8254 0.7775 0.0724 0.061 Uiso 1 1 calc R
C23 C 1.21989(14) 0.9680(2) -0.13635(13) 0.0590(6) Uani 1 1 d .
H23A H 1.2627 1.0221 -0.0986 0.071 Uiso 1 1 calc R
H23B H 1.1898 1.0173 -0.1836 0.071 Uiso 1 1 calc R
C22 C 1.33068(14) 1.2429(2) 0.12773(12) 0.0567(5) Uani 1 1 d .
H22 H 1.2796 1.2864 0.0975 0.068 Uiso 1 1 calc R
C19 C 1.48177(14) 1.1167(3) 0.21744(13) 0.0709(7) Uani 1 1 d .
H19 H 1.5331 1.0741 0.2481 0.085 Uiso 1 1 calc R
C15 C 1.17586(17) 0.7061(2) 0.13098(13) 0.0750(7) Uani 1 1 d .
H15A H 1.1293 0.6476 0.1043 0.113 Uiso 1 1 calc R
H15B H 1.1921 0.6942 0.1879 0.113 Uiso 1 1 calc R
H15C H 1.2280 0.6926 0.1140 0.113 Uiso 1 1 calc R
C11 C 0.77916(16) 0.5011(2) 0.12305(15) 0.0734(7) Uani 1 1 d .
H11 H 0.7409 0.4593 0.1458 0.088 Uiso 1 1 calc R
C24 C 1.27146(15) 0.8612(3) -0.16023(15) 0.0761(7) Uani 1 1 d .
H24A H 1.2295 0.8074 -0.1978 0.114 Uiso 1 1 calc R
H24B H 1.3036 0.8141 -0.1134 0.114 Uiso 1 1 calc R
H24C H 1.3137 0.8951 -0.1845 0.114 Uiso 1 1 calc R
C12 C 0.77306(15) 0.6276(2) 0.11282(14) 0.0685(6) Uani 1 1 d .
H12 H 0.7303 0.6720 0.1288 0.082 Uiso 1 1 calc R
C27 C 1.06915(14) 0.6768(2) -0.37380(13) 0.0647(6) Uani 1 1 d .
H27 H 1.1042 0.6203 -0.3366 0.078 Uiso 1 1 calc R
C10 C 0.84213(16) 0.4366(2) 0.09946(15) 0.0739(7) Uani 1 1 d .
H10 H 0.8470 0.3504 0.1068 0.089 Uiso 1 1 calc R
C20 C 1.47313(17) 1.2413(3) 0.23059(13) 0.0767(8) Uani 1 1 d .
H20 H 1.5183 1.2833 0.2697 0.092 Uiso 1 1 calc R
C31 C 0.98453(18) 0.8644(3) -0.40311(13) 0.0847(8) Uani 1 1 d .
H31 H 0.9619 0.9364 -0.3865 0.102 Uiso 1 1 calc R
C33 C 0.89008(16) 0.6881(2) -0.18551(16) 0.0827(8) Uani 1 1 d .
H33A H 0.8290 0.6730 -0.2188 0.124 Uiso 1 1 calc R
H33B H 0.9033 0.6370 -0.1382 0.124 Uiso 1 1 calc R
H33C H 0.9310 0.6675 -0.2146 0.124 Uiso 1 1 calc R
C21 C 1.39752(16) 1.3037(2) 0.18580(13) 0.0719(7) Uani 1 1 d .
H21 H 1.3914 1.3885 0.1948 0.086 Uiso 1 1 calc R
C29 C 0.99968(19) 0.7354(4) -0.50954(16) 0.0926(9) Uani 1 1 d .
H29 H 0.9876 0.7196 -0.5640 0.111 Uiso 1 1 calc R
C28 C 1.05076(17) 0.6552(3) -0.45394(16) 0.0853(9) Uani 1 1 d .
H28 H 1.0738 0.5837 -0.4707 0.102 Uiso 1 1 calc R
C30 C 0.9665(2) 0.8390(3) -0.48442(15) 0.1021(10) Uani 1 1 d .
H30 H 0.9310 0.8943 -0.5222 0.123 Uiso 1 1 calc R

loop_
_atom_site_aniso_label
_atom_site_aniso_U_11
_atom_site_aniso_U_22
_atom_site_aniso_U_33
_atom_site_aniso_U_23
_atom_site_aniso_U_13
_atom_site_aniso_U_12
O1 0.0668(8) 0.0354(8) 0.0776(9) 0.0011(7) 0.0441(8) 0.0047(7)
C3 0.0518(11) 0.0310(10) 0.0460(10) -0.0011(8) 0.0204(9) 0.0029(8)
O2 0.0437(7) 0.0407(7) 0.0647(8) -0.0088(6) -0.0050(6) 0.0001(6)
C6 0.0441(10) 0.0290(9) 0.0444(10) -0.0049(8) 0.0153(8) -0.0002(8)
C2 0.0414(9) 0.0306(9) 0.0449(10) -0.0055(8) 0.0127(8) 0.0019(8)
C4 0.0531(10) 0.0335(10) 0.0374(9) -0.0018(8) 0.0128(8) 0.0078(8)
C1 0.0472(10) 0.0310(9) 0.0392(9) -0.0052(7) 0.0130(8) 0.0024(8)
C8 0.0431(9) 0.0381(10) 0.0407(9) -0.0012(8) 0.0139(8) 0.0017(8)
O3 0.1002(11) 0.0547(9) 0.0392(7) -0.0027(6) 0.0201(7) 0.0253(8)
C5 0.0448(10) 0.0322(10) 0.0442(10) -0.0074(8) 0.0094(8) 0.0047(8)
C7 0.0480(10) 0.0368(10) 0.0549(11) -0.0020(8) 0.0216(9) 0.0020(9)
C14 0.0587(12) 0.0657(14) 0.0418(10) -0.0010(10) 0.0139(9) 0.0012(11)
C17 0.0396(9) 0.0521(12) 0.0385(9) -0.0017(9) 0.0094(8) -0.0077(9)
C16 0.0451(10) 0.0403(11) 0.0565(11) -0.0043(9) 0.0122(9) 0.0008(9)
C25 0.0742(13) 0.0470(12) 0.0423(10) -0.0003(9) 0.0144(10) 0.0138(10)
C9 0.0658(13) 0.0420(12) 0.0778(15) -0.0057(10) 0.0364(12) 0.0031(10)
C26 0.0616(12) 0.0575(13) 0.0424(11) -0.0065(10) 0.0191(10) -0.0029(11)
C18 0.0478(11) 0.0646(14) 0.0506(11) 0.0059(10) 0.0095(10) -0.0028(10)
C32 0.0510(12) 0.0654(15) 0.0563(12) -0.0073(11) 0.0026(10) 0.0000(11)
C13 0.0523(11) 0.0451(11) 0.0592(12) 0.0065(10) 0.0237(10) 0.0117(9)
C23 0.0646(13) 0.0590(14) 0.0606(12) 0.0086(10) 0.0302(11) 0.0000(11)
C22 0.0546(11) 0.0506(13) 0.0597(12) -0.0080(10) 0.0108(10) -0.0070(10)
C19 0.0512(12) 0.102(2) 0.0479(12) 0.0121(13) -0.0012(10) -0.0114(13)
C15 0.0853(16) 0.0688(16) 0.0582(13) 0.0163(12) 0.0043(12) 0.0013(13)
C11 0.0762(15) 0.0643(16) 0.0944(18) 0.0086(13) 0.0477(14) -0.0088(13)
C24 0.0693(14) 0.0893(19) 0.0845(16) -0.0093(14) 0.0457(13) -0.0011(14)
C12 0.0621(13) 0.0731(17) 0.0826(16) 0.0096(13) 0.0403(12) 0.0140(12)
C27 0.0632(13) 0.0703(16) 0.0647(14) -0.0200(12) 0.0263(11) -0.0003(12)
C10 0.0900(17) 0.0440(13) 0.0990(18) 0.0011(12) 0.0461(15) -0.0059(13)
C20 0.0780(16) 0.095(2) 0.0470(13) -0.0126(13) 0.0054(12) -0.0328(16)
C31 0.115(2) 0.0898(19) 0.0441(12) -0.0036(13) 0.0172(13) 0.0238(17)
C33 0.0669(14) 0.0794(18) 0.0857(17) -0.0332(14) 0.0009(13) -0.0131(13)
C21 0.0797(16) 0.0663(15) 0.0639(14) -0.0171(12) 0.0144(13) -0.0228(13)
C29 0.0834(17) 0.143(3) 0.0543(15) -0.0348(18) 0.0256(14) -0.0131(19)
C28 0.0687(15) 0.114(2) 0.0784(17) -0.0489(17) 0.0315(14) -0.0117(16)
C30 0.125(2) 0.124(3) 0.0475(14) 0.0004(16) 0.0139(15) 0.016(2)

loop_
_atom_type_symbol
_atom_type_description
_atom_type_scat_dispersion_real
_atom_type_scat_dispersion_imag
_atom_type_scat_source
C C 0.0033 0.0016 'International Tables Vol C Tables 4.2.6.8 and 6.1.1.4'
H H 0.0000 0.0000 'International Tables Vol C Tables 4.2.6.8 and 6.1.1.4'
O O 0.0106 0.0060 'International Tables Vol C Tables 4.2.6.8 and 6.1.1.4'

loop_
_geom_angle_atom_site_label_1
_geom_angle_atom_site_label_2
_geom_angle_atom_site_label_3
_geom_angle
C8 O1 C7 117.85(14)
C2 C3 C4 119.00(16)
C2 C3 C23 119.73(16)
C4 C3 C23 121.25(16)
C17 O2 C16 119.73(14)
C1 C6 C5 120.03(16)
C1 C6 C7 119.77(15)
C5 C6 C7 120.19(15)
C3 C2 C1 121.00(15)
C3 C2 C16 120.01(16)
C1 C2 C16 118.89(15)
C3 C4 C5 120.74(15)
C3 C4 C25 119.53(17)
C5 C4 C25 119.72(16)
C6 C1 C2 119.50(15)
C6 C1 C14 120.48(16)
C2 C1 C14 120.00(15)
O1 C8 C9 115.09(17)
O1 C8 C13 124.89(17)
C13 C8 C9 120.02(18)
C26 O3 C25 118.55(15)
C6 C5 C32 119.53(17)
C4 C5 C6 119.63(15)
C4 C5 C32 120.80(16)
O1 C7 C6 108.64(14)
O1 C7 H7A 110.0
O1 C7 H7B 110.0
C6 C7 H7A 110.0
C6 C7 H7B 110.0
H7A C7 H7B 108.3
C1 C14 H14A 109.1
C1 C14 H14B 109.1
C1 C14 C15 112.71(17)
H14A C14 H14B 107.8
C15 C14 H14A 109.1
C15 C14 H14B 109.1
O2 C17 C18 124.64(19)
O2 C17 C22 114.97(16)
C18 C17 C22 120.39(18)
O2 C16 C2 105.76(14)
O2 C16 H16A 110.6
O2 C16 H16B 110.6
C2 C16 H16A 110.6
C2 C16 H16B 110.6
H16A C16 H16B 108.7
C4 C25 H25A 110.1
C4 C25 H25B 110.1
O3 C25 C4 108.18(15)
O3 C25 H25A 110.1
O3 C25 H25B 110.1
H25A C25 H25B 108.4
C8 C9 H9 120.1
C10 C9 C8 119.8(2)
C10 C9 H9 120.1
C27 C26 O3 115.73(19)
C31 C26 O3 124.7(2)
C31 C26 C27 119.6(2)
C17 C18 H18 120.8
C17 C18 C19 118.4(2)
C19 C18 H18 120.8
C5 C32 H32A 109.0
C5 C32 H32B 109.0
H32A C32 H32B 107.8
C33 C32 C5 112.85(17)
C33 C32 H32A 109.0
C33 C32 H32B 109.0
C8 C13 H13 120.4
C8 C13 C12 119.11(19)
C12 C13 H13 120.4
C3 C23 H23A 109.0
C3 C23 H23B 109.0
C3 C23 C24 113.08(18)
H23A C23 H23B 107.8
C24 C23 H23A 109.0
C24 C23 H23B 109.0
C17 C22 H22 120.1
C21 C22 C17 119.9(2)
C21 C22 H22 120.1
C18 C19 H19 119.5
C20 C19 C18 121.1(2)
C20 C19 H19 119.5
C14 C15 H15A 109.5
C14 C15 H15B 109.5
C14 C15 H15C 109.5
H15A C15 H15B 109.5
H15A C15 H15C 109.5
H15B C15 H15C 109.5
C12 C11 H11 120.4
C12 C11 C10 119.2(2)
C10 C11 H11 120.4
C23 C24 H24A 109.5
C23 C24 H24B 109.5
C23 C24 H24C 109.5
H24A C24 H24B 109.5
H24A C24 H24C 109.5
H24B C24 H24C 109.5
C13 C12 H12 119.5
C11 C12 C13 120.9(2)
C11 C12 H12 119.5
C26 C27 H27 120.0
C28 C27 C26 120.0(2)
C28 C27 H27 120.0
C9 C10 H10 119.5
C11 C10 C9 121.0(2)
C11 C10 H10 119.5
C19 C20 H20 120.3
C19 C20 C21 119.4(2)
C21 C20 H20 120.3
C26 C31 H31 120.6
C26 C31 C30 118.9(3)
C30 C31 H31 120.6
C32 C33 H33A 109.5
C32 C33 H33B 109.5
C32 C33 H33C 109.5
H33A C33 H33B 109.5
H33A C33 H33C 109.5
H33B C33 H33C 109.5
C22 C21 H21 119.6
C20 C21 C22 120.8(2)
C20 C21 H21 119.6
C28 C29 H29 120.6
C30 C29 H29 120.6
C30 C29 C28 118.7(2)
C27 C28 H28 119.3
C29 C28 C27 121.4(3)
C29 C28 H28 119.3
C31 C30 H30 119.3
C29 C30 C31 121.3(3)
C29 C30 H30 119.3

loop_
_geom_bond_atom_site_label_1
_geom_bond_atom_site_label_2
_geom_bond_distance
O1 C8 1.372(2)
O1 C7 1.418(2)
C3 C2 1.400(2)
C3 C4 1.402(2)
C3 C23 1.513(3)
O2 C17 1.370(2)
O2 C16 1.425(2)
C6 C1 1.403(2)
C6 C5 1.407(2)
C6 C7 1.501(2)
C2 C1 1.403(2)
C2 C16 1.510(2)
C4 C5 1.402(3)
C4 C25 1.504(2)
C1 C14 1.514(2)
C8 C9 1.376(3)
C8 C13 1.372(2)
O3 C25 1.412(2)
O3 C26 1.371(2)
C5 C32 1.522(2)
C7 H7A 0.9700
C7 H7B 0.9700
C14 H14A 0.9700
C14 H14B 0.9700
C14 C15 1.517(3)
C17 C18 1.377(3)
C17 C22 1.378(3)
C16 H16A 0.9700
C16 H16B 0.9700
C25 H25A 0.9700
C25 H25B 0.9700
C9 H9 0.9300
C9 C10 1.369(3)
C26 C27 1.370(3)
C26 C31 1.366(3)
C18 H18 0.9300
C18 C19 1.396(3)
C32 H32A 0.9700
C32 H32B 0.9700
C32 C33 1.503(3)
C13 H13 0.9300
C13 C12 1.387(3)
C23 H23A 0.9700
C23 H23B 0.9700
C23 C24 1.527(3)
C22 H22 0.9300
C22 C21 1.370(3)
C19 H19 0.9300
C19 C20 1.365(4)
C15 H15A 0.9600
C15 H15B 0.9600
C15 H15C 0.9600
C11 H11 0.9300
C11 C12 1.363(3)
C11 C10 1.365(3)
C24 H24A 0.9600
C24 H24B 0.9600
C24 H24C 0.9600
C12 H12 0.9300
C27 H27 0.9300
C27 C28 1.365(3)
C10 H10 0.9300
C20 H20 0.9300
C20 C21 1.366(3)
C31 H31 0.9300
C31 C30 1.393(3)
C33 H33A 0.9600
C33 H33B 0.9600
C33 H33C 0.9600
C21 H21 0.9300
C29 H29 0.9300
C29 C28 1.353(4)
C29 C30 1.352(4)
C28 H28 0.9300
C30 H30 0.9300

loop_
_geom_torsion_atom_site_label_1
_geom_torsion_atom_site_label_2
_geom_torsion_atom_site_label_3
_geom_torsion_atom_site_label_4
_geom_torsion
O1 C8 C9 C10 178.94(18)
O1 C8 C13 C12 -179.57(17)
C3 C2 C1 C6 -1.0(3)
C3 C2 C1 C14 177.09(16)
C3 C2 C16 O2 86.9(2)
C3 C4 C5 C6 -0.2(3)
C3 C4 C5 C32 -178.09(16)
C3 C4 C25 O3 84.9(2)
O2 C17 C18 C19 -178.90(18)
O2 C17 C22 C21 179.03(18)
C6 C1 C14 C15 90.7(2)
C6 C5 C32 C33 -87.7(2)
C2 C3 C4 C5 2.4(3)
C2 C3 C4 C25 -176.23(15)
C2 C3 C23 C24 89.3(2)
C2 C1 C14 C15 -87.4(2)
C4 C3 C2 C1 -1.8(3)
C4 C3 C2 C16 -178.14(15)
C4 C3 C23 C24 -89.4(2)
C4 C5 C32 C33 90.3(2)
C1 C6 C5 C4 -2.7(3)
C1 C6 C5 C32 175.28(16)
C1 C6 C7 O1 -87.65(19)
C1 C2 C16 O2 -89.53(19)
C8 O1 C7 C6 -178.92(13)
C8 C9 C10 C11 1.0(3)
C8 C13 C12 C11 0.3(3)
O3 C26 C27 C28 179.5(2)
O3 C26 C31 C30 -179.0(3)
C5 C6 C1 C2 3.2(2)
C5 C6 C1 C14 -174.85(16)
C5 C6 C7 O1 93.54(19)
C5 C4 C25 O3 -93.7(2)
C7 O1 C8 C9 -177.70(17)
C7 O1 C8 C13 2.0(2)
C7 C6 C1 C2 -175.57(16)
C7 C6 C1 C14 6.3(3)
C7 C6 C5 C4 176.14(16)
C7 C6 C5 C32 -5.9(3)
C17 O2 C16 C2 168.22(15)
C17 C18 C19 C20 -0.3(3)
C17 C22 C21 C20 0.2(3)
C16 O2 C17 C18 -1.2(3)
C16 O2 C17 C22 179.76(18)
C16 C2 C1 C6 175.39(15)
C16 C2 C1 C14 -6.5(2)
C25 C4 C5 C6 178.44(16)
C25 C4 C5 C32 0.5(3)
C25 O3 C26 C27 172.33(19)
C25 O3 C26 C31 -8.2(3)
C9 C8 C13 C12 0.1(3)
C26 O3 C25 C4 177.15(17)
C26 C27 C28 C29 -0.2(4)
C26 C31 C30 C29 -0.7(5)
C18 C17 C22 C21 -0.1(3)
C18 C19 C20 C21 0.3(4)
C13 C8 C9 C10 -0.7(3)
C23 C3 C2 C1 179.56(17)
C23 C3 C2 C16 3.2(3)
C23 C3 C4 C5 -179.00(17)
C23 C3 C4 C25 2.4(3)
C22 C17 C18 C19 0.1(3)
C19 C20 C21 C22 -0.3(4)
C12 C11 C10 C9 -0.7(4)
C27 C26 C31 C30 0.5(4)
C10 C11 C12 C13 0.0(4)
C31 C26 C27 C28 0.0(3)
C28 C29 C30 C31 0.5(5)
C30 C29 C28 C27 0.0(4)
